data_1560944
loop_
_publ_author_name
'Zheng, Dan'
'Jiang, Jia-Ming'
'Chen, Si-Min'
'Wan, Shi-Jie'
'Ren, Han-Gui'
'Chen, Gan'
'Xu, Gang'
'Zhou, Hua'
'Zhang, Hong'
'Xu, Hong-Xi'

_publ_section_title
;
 Structural Revision of Guttiferone F and 30-epi-Cambogin
;
_journal_name_full 'Journal of Natural Products'
_journal_paper_doi 10.1021/acs.jnatprod.0c01031
_journal_year 2021
_chemical_absolute_configuration rmad
_chemical_formula_moiety 'C38 H50 O6, C2 H3 N'
_chemical_formula_sum 'C40 H53 N O6'
_chemical_formula_weight 643.83
_space_group_crystal_system monoclinic
_space_group_IT_number 4
_space_group_name_Hall 'P 2yb'
_space_group_name_H-M_alt 'P 1 21 1'
_atom_sites_solution_hydrogens mixed
_atom_sites_solution_primary dual
_audit_creation_date 2019-11-01
_audit_creation_method
;
Olex2 1.2
(compiled 2018.05.29 svn.r3508 for OlexSys, GUI svn.r5506)
;
_cell_angle_alpha 90
_cell_angle_beta 103.0290(10)
_cell_angle_gamma 90
_cell_formula_units_Z 2
_cell_length_a 10.8272(4)
_cell_length_b 9.0795(3)
_cell_length_c 19.3623(7)
_cell_measurement_reflns_used 7412
_cell_measurement_temperature 173(2)
_cell_measurement_theta_max 68.17
_cell_measurement_theta_min 17.203
_cell_volume 1854.42(11)
_computing_cell_refinement 'SAINT v8.37A (Bruker, 2015)'
_computing_data_reduction 'SAINT v8.37A (Bruker, 2015)'
_computing_molecular_graphics 'Olex2 (Dolomanov et al., 2009)'
_computing_publication_material 'Olex2 (Dolomanov et al., 2009)'
_computing_structure_refinement 'ShelXL (Sheldrick, 2015)'
_computing_structure_solution 'ShelXT (Sheldrick, 2015)'
_diffrn_ambient_temperature 173.0
_diffrn_measured_fraction_theta_full 0.995
_diffrn_measured_fraction_theta_max 0.994
_diffrn_measurement_device_type 'Bruker APEX-II CCD'
_diffrn_measurement_method '\f and \w scans'
_diffrn_radiation_type CuK\a
_diffrn_radiation_wavelength 1.54178
_diffrn_reflns_av_R_equivalents 0.0253
_diffrn_reflns_av_unetI/netI 0.0339
_diffrn_reflns_Laue_measured_fraction_full 0.995
_diffrn_reflns_Laue_measured_fraction_max 0.994
_diffrn_reflns_limit_h_max 13
_diffrn_reflns_limit_h_min -12
_diffrn_reflns_limit_k_max 10
_diffrn_reflns_limit_k_min -10
_diffrn_reflns_limit_l_max 22
_diffrn_reflns_limit_l_min -23
_diffrn_reflns_number 13031
_diffrn_reflns_point_group_measured_fraction_full 0.971
_diffrn_reflns_point_group_measured_fraction_max 0.968
_diffrn_reflns_theta_full 67.679
_diffrn_reflns_theta_max 68.183
_diffrn_reflns_theta_min 2.342
_diffrn_standards_number 0
_exptl_absorpt_coefficient_mu 0.607
_exptl_absorpt_correction_T_max 0.7531
_exptl_absorpt_correction_T_min 0.6723
_exptl_absorpt_correction_type multi-scan
_exptl_absorpt_process_details
'SADABS-2016/2 (Bruker,2016/2) was used for absorption correction. wR2(int) was 0.1377 before and 0.0479 after correction. The Ratio of minimum to maximum transmission is 0.8927. The \l/2 correction factor is Not present.'
_exptl_crystal_colour yellow
_exptl_crystal_colour_primary yellow
_exptl_crystal_density_diffrn 1.153
_exptl_crystal_description block
_exptl_crystal_F_000 696
_exptl_crystal_size_max 0.35
_exptl_crystal_size_mid 0.18
_exptl_crystal_size_min 0.12
_refine_diff_density_max 0.248
_refine_diff_density_min -0.342
_refine_diff_density_rms 0.067
_refine_ls_abs_structure_details
;
 Flack x determined using 2559 quotients [(I+)-(I-)]/[(I+)+(I-)]
 (Parsons, Flack and Wagner, Acta Cryst. B69 (2013) 249-259).
;
_refine_ls_abs_structure_Flack 0.14(7)
_refine_ls_extinction_method none
_refine_ls_goodness_of_fit_ref 1.099
_refine_ls_hydrogen_treatment mixed
_refine_ls_matrix_type full
_refine_ls_number_parameters 444
_refine_ls_number_reflns 6546
_refine_ls_number_restraints 1
_refine_ls_restrained_S_all 1.099
_refine_ls_R_factor_all 0.0398
_refine_ls_R_factor_gt 0.0350
_refine_ls_shift/su_max 0.007
_refine_ls_shift/su_mean 0.000
_refine_ls_structure_factor_coef Fsqd
_refine_ls_weighting_details 'w=1/[\s^2^(Fo^2^)+(0.0520P)^2^+0.1590P] where P=(Fo^2^+2Fc^2^)/3'
_refine_ls_weighting_scheme calc
_refine_ls_wR_factor_gt 0.0910
_refine_ls_wR_factor_ref 0.0943
_reflns_Friedel_coverage 0.823
_reflns_Friedel_fraction_full 0.944
_reflns_Friedel_fraction_max 0.938
_reflns_number_gt 6080
_reflns_number_total 6546
_reflns_threshold_expression 'I > 2\s(I)'
_cod_data_source_file np0c01031_si_002.cif
_cod_data_source_block 170423zzy5_0m
_cod_database_code 1560944
_shelx_shelxl_version_number 2018/3
_shelx_space_group_comment
;
The symmetry employed for this shelxl refinement is uniquely defined
by the following loop, which should always be used as a source of
symmetry information in preference to the above space-group names.
They are only intended as comments.
;
_olex2_refinement_description
;
1. Fixed Uiso
 At 1.2 times of:
  All C(H) groups, All C(H,H) groups
 At 1.5 times of:
  All C(H,H,H) groups, All O(H) groups
2.a Ternary CH refined with riding coordinates:
 C7(H7), C30(H30)
2.b Secondary CH2 refined with riding coordinates:
 C19(H19A,H19B), C6(H6A,H6B), C29(H29A,H29B), C24(H24A,H24B), C34(H34A,H34B)
2.c Aromatic/amide H refined with riding coordinates:
 C12(H12), C20(H20), C16(H16), C15(H15), C25(H25), C35(H35)
2.d Tetrahedral OH refined with riding coordinates:
 O1(H1)
2.e Idealised Me refined as rotating group:
 C18(H18A,H18B,H18C), C17(H17A,H17B,H17C), C23(H23A,H23B,H23C), C22(H22A,H22B,
 H22C), C33(H33A,H33B,H33C), C27(H27A,H27B,H27C), C28(H28A,H28B,H28C), C39(H39A,
 H39B,H39C), C37(H37A,H37B,H37C), C38(H38A,H38B,H38C)
2.f Idealised tetrahedral OH refined as rotating group:
 O4(H4), O5(H5)
;
_olex2_submission_special_instructions 'No special instructions were received'

loop_
_space_group_symop_operation_xyz
'x, y, z'
'-x, y+1/2, -z'

loop_
_atom_site_label
_atom_site_type_symbol
_atom_site_fract_x
_atom_site_fract_y
_atom_site_fract_z
_atom_site_U_iso_or_equiv
_atom_site_adp_type
_atom_site_occupancy
_atom_site_site_symmetry_order
_atom_site_calc_flag
_atom_site_refinement_flags_posn
_atom_site_refinement_flags_adp
_atom_site_refinement_flags_occupancy
_atom_site_disorder_assembly
_atom_site_disorder_group
O3 O 0.74325(15) 0.61792(18) 0.13393(8) 0.0250(4) Uani 1 1 d . . . . .
O6 O 0.84314(18) 0.7172(2) 0.37356(9) 0.0332(4) Uani 1 1 d . . . . .
O1 O 0.93168(16) 0.26075(18) 0.29104(9) 0.0286(4) Uani 1 1 d . . . . .
H1 H 0.930053 0.234108 0.332366 0.043 Uiso 1 1 calc R . . . .
O4 O 0.31989(16) 0.5285(2) 0.07687(10) 0.0321(4) Uani 1 1 d . . . . .
H4 H 0.249647 0.503496 0.051286 0.048 Uiso 1 1 calc GR . . . .
O5 O 0.27172(16) 0.3213(2) -0.02622(10) 0.0340(4) Uani 1 1 d . . . . .
H5 H 0.271519 0.261725 -0.059450 0.051 Uiso 1 1 calc GR . . . .
O2 O 0.78336(18) 0.18048(19) 0.18630(10) 0.0371(5) Uani 1 1 d . . . . .
C2 C 0.7889(2) 0.5831(2) 0.19585(12) 0.0205(5) Uani 1 1 d . . . . .
C9 C 0.8672(2) 0.6462(3) 0.32523(13) 0.0229(5) Uani 1 1 d . . . . .
C3 C 0.7962(2) 0.4291(3) 0.21869(12) 0.0219(5) Uani 1 1 d . . . . .
C12 C 0.5216(2) 0.4246(3) 0.12359(12) 0.0232(5) Uani 1 1 d . . . . .
H12 H 0.537328 0.499018 0.158975 0.028 Uiso 1 1 calc R . . . .
C10 C 0.7346(2) 0.3097(3) 0.17509(13) 0.0248(5) Uani 1 1 d . . . . .
C14 C 0.3851(2) 0.3131(3) 0.02178(12) 0.0256(5) Uani 1 1 d . . . . .
C11 C 0.6146(2) 0.3183(3) 0.12164(12) 0.0231(5) Uani 1 1 d . . . . .
C13 C 0.4077(2) 0.4219(3) 0.07457(12) 0.0234(5) Uani 1 1 d . . . . .
C4 C 0.8875(2) 0.3918(3) 0.28039(12) 0.0231(5) Uani 1 1 d . . . . .
C5 C 0.9400(2) 0.5020(3) 0.33804(12) 0.0237(5) Uani 1 1 d . . . . .
C7 C 1.0843(2) 0.6257(3) 0.26229(13) 0.0247(5) Uani 1 1 d . . . . .
H7 H 1.167893 0.677667 0.273785 0.030 Uiso 1 1 calc R . . . .
C8 C 0.9848(2) 0.7527(3) 0.24110(12) 0.0231(5) Uani 1 1 d . . . . .
C19 C 0.7499(2) 0.8334(3) 0.23973(14) 0.0255(5) Uani 1 1 d . . . . .
H19A H 0.784644 0.913543 0.273165 0.031 Uiso 1 1 calc R . . . .
H19B H 0.738484 0.872532 0.190968 0.031 Uiso 1 1 calc R . . . .
C1 C 0.8459(2) 0.7039(2) 0.24990(12) 0.0216(5) Uani 1 1 d . . . . .
C20 C 0.6233(2) 0.7868(3) 0.25199(14) 0.0286(5) Uani 1 1 d . . . . .
H20 H 0.624044 0.740676 0.296132 0.034 Uiso 1 1 calc R . . . .
C6 C 1.0765(2) 0.5480(3) 0.33207(13) 0.0257(5) Uani 1 1 d . . . . .
H6A H 1.112602 0.614434 0.372093 0.031 Uiso 1 1 calc R . . . .
H6B H 1.130251 0.458658 0.337270 0.031 Uiso 1 1 calc R . . . .
C16 C 0.5896(2) 0.2079(3) 0.06981(13) 0.0269(5) Uani 1 1 d . . . . .
H16 H 0.651320 0.134092 0.068678 0.032 Uiso 1 1 calc R . . . .
C29 C 0.9446(2) 0.4383(3) 0.41208(13) 0.0291(5) Uani 1 1 d . . . . .
H29A H 0.988346 0.510229 0.447741 0.035 Uiso 1 1 calc R . . . .
H29B H 0.996961 0.347876 0.417693 0.035 Uiso 1 1 calc R . . . .
C21 C 0.5099(2) 0.8027(3) 0.20801(14) 0.0286(5) Uani 1 1 d . . . . .
C18 C 0.9807(2) 0.8074(3) 0.16603(13) 0.0289(5) Uani 1 1 d . . . . .
H18A H 1.065773 0.838315 0.162504 0.043 Uiso 1 1 calc GR . . . .
H18B H 0.922447 0.891237 0.155322 0.043 Uiso 1 1 calc GR . . . .
H18C H 0.951192 0.727921 0.132091 0.043 Uiso 1 1 calc GR . . . .
C15 C 0.4753(2) 0.2061(3) 0.02017(13) 0.0288(5) Uani 1 1 d . . . . .
H15 H 0.458935 0.131306 -0.015014 0.035 Uiso 1 1 calc R . . . .
C25 C 1.2043(2) 0.4118(3) 0.22646(14) 0.0307(6) Uani 1 1 d . . . . .
H25 H 1.272099 0.444503 0.263422 0.037 Uiso 1 1 calc R . . . .
C30 C 0.8159(2) 0.4000(3) 0.42922(14) 0.0311(6) Uani 1 1 d . . . . .
H30 H 0.756769 0.483649 0.412246 0.037 Uiso 1 1 calc R . . . .
C24 C 1.0958(2) 0.5176(3) 0.20305(13) 0.0276(5) Uani 1 1 d . . . . .
H24A H 1.015855 0.461326 0.188467 0.033 Uiso 1 1 calc R . . . .
H24B H 1.108735 0.573628 0.161393 0.033 Uiso 1 1 calc R . . . .
N1 N 0.0535(2) 0.5257(4) 0.01128(15) 0.0516(7) Uani 1 1 d . . . . .
C17 C 1.0302(2) 0.8840(3) 0.29157(14) 0.0300(5) Uani 1 1 d . . . . .
H17A H 1.027029 0.856376 0.340078 0.045 Uiso 1 1 calc GR . . . .
H17B H 0.974780 0.968929 0.276610 0.045 Uiso 1 1 calc GR . . . .
H17C H 1.117382 0.909590 0.289940 0.045 Uiso 1 1 calc GR . . . .
C31 C 0.7552(2) 0.2614(3) 0.39331(14) 0.0346(6) Uani 1 1 d . . . . .
C23 C 0.3916(3) 0.7517(3) 0.22893(17) 0.0401(7) Uani 1 1 d . . . . .
H23A H 0.349816 0.676204 0.195552 0.060 Uiso 1 1 calc GR . . . .
H23B H 0.334150 0.835380 0.228032 0.060 Uiso 1 1 calc GR . . . .
H23C H 0.413722 0.710176 0.276858 0.060 Uiso 1 1 calc GR . . . .
C26 C 1.2157(3) 0.2777(3) 0.20114(15) 0.0368(6) Uani 1 1 d . . . . .
C34 C 0.8348(3) 0.3915(4) 0.51096(15) 0.0409(7) Uani 1 1 d . . . . .
H34A H 0.893745 0.309707 0.528987 0.049 Uiso 1 1 calc R . . . .
H34B H 0.874644 0.484009 0.532058 0.049 Uiso 1 1 calc R . . . .
C40 C -0.0431(3) 0.4736(4) 0.00470(16) 0.0401(7) Uani 1 1 d . . . . .
C22 C 0.4875(3) 0.8685(4) 0.13545(16) 0.0402(7) Uani 1 1 d . . . . .
H22A H 0.439985 0.960659 0.134439 0.060 Uiso 1 1 calc GR . . . .
H22B H 0.438755 0.799410 0.100915 0.060 Uiso 1 1 calc GR . . . .
H22C H 0.569098 0.888665 0.123441 0.060 Uiso 1 1 calc GR . . . .
C35 C 0.7145(3) 0.3681(4) 0.53477(16) 0.0502(8) Uani 1 1 d . . . . .
H35 H 0.680941 0.270967 0.530731 0.060 Uiso 1 1 calc R . . . .
C33 C 0.8175(3) 0.1159(4) 0.41618(18) 0.0484(8) Uani 1 1 d . . . . .
H33A H 0.905771 0.118580 0.411540 0.073 Uiso 1 1 calc GR . . . .
H33B H 0.772054 0.037310 0.386189 0.073 Uiso 1 1 calc GR . . . .
H33C H 0.815334 0.097112 0.465733 0.073 Uiso 1 1 calc GR . . . .
C32 C 0.6488(3) 0.2676(5) 0.34387(18) 0.0537(9) Uani 1 1 d . . . . .
C27 C 1.3348(3) 0.1893(4) 0.2270(2) 0.0594(9) Uani 1 1 d . . . . .
H27A H 1.378055 0.175708 0.188156 0.089 Uiso 1 1 calc GR . . . .
H27B H 1.312896 0.092915 0.243690 0.089 Uiso 1 1 calc GR . . . .
H27C H 1.390864 0.241720 0.266089 0.089 Uiso 1 1 calc GR . . . .
C28 C 1.1186(4) 0.2083(4) 0.1436(2) 0.0585(9) Uani 1 1 d . . . . .
H28A H 1.037905 0.260621 0.138547 0.088 Uiso 1 1 calc GR . . . .
H28B H 1.107508 0.104972 0.155456 0.088 Uiso 1 1 calc GR . . . .
H28C H 1.146567 0.213738 0.098921 0.088 Uiso 1 1 calc GR . . . .
C39 C -0.1668(3) 0.4059(5) -0.0041(2) 0.0623(10) Uani 1 1 d . . . . .
H39A H -0.213193 0.415892 -0.053593 0.093 Uiso 1 1 calc GR . . . .
H39B H -0.214153 0.454780 0.026900 0.093 Uiso 1 1 calc GR . . . .
H39C H -0.156675 0.301287 0.008260 0.093 Uiso 1 1 calc GR . . . .
C36 C 0.6495(4) 0.4698(5) 0.5611(2) 0.0683(12) Uani 1 1 d . . . . .
C37 C 0.5261(5) 0.4328(8) 0.5809(3) 0.0996(19) Uani 1 1 d . . . . .
H37A H 0.456547 0.485051 0.549219 0.149 Uiso 1 1 calc GR . . . .
H37B H 0.530407 0.462898 0.629974 0.149 Uiso 1 1 calc GR . . . .
H37C H 0.511271 0.326404 0.576318 0.149 Uiso 1 1 calc GR . . . .
C38 C 0.6910(7) 0.6267(6) 0.5728(4) 0.116(2) Uani 1 1 d . . . . .
H38A H 0.750789 0.635895 0.618882 0.174 Uiso 1 1 calc GR . . . .
H38B H 0.617025 0.689329 0.572137 0.174 Uiso 1 1 calc GR . . . .
H38C H 0.732488 0.657726 0.535168 0.174 Uiso 1 1 calc GR . . . .
H32A H 0.612(3) 0.372(4) 0.3301(19) 0.052(10) Uiso 1 1 d . . . . .
H32B H 0.606(4) 0.176(5) 0.315(2) 0.061(11) Uiso 1 1 d . . . . .

loop_
_atom_site_aniso_label
_atom_site_aniso_U_11
_atom_site_aniso_U_22
_atom_site_aniso_U_33
_atom_site_aniso_U_23
_atom_site_aniso_U_13
_atom_site_aniso_U_12
O3 0.0269(8) 0.0248(8) 0.0198(8) 0.0054(7) -0.0021(7) -0.0011(7)
O6 0.0430(10) 0.0321(9) 0.0249(9) -0.0054(8) 0.0085(8) 0.0030(8)
O1 0.0328(9) 0.0236(8) 0.0263(9) 0.0056(7) 0.0006(7) 0.0058(7)
O4 0.0230(9) 0.0333(9) 0.0369(10) -0.0120(8) 0.0004(8) 0.0017(7)
O5 0.0269(9) 0.0399(10) 0.0307(10) -0.0123(8) -0.0031(8) -0.0002(8)
O2 0.0435(11) 0.0196(9) 0.0403(11) -0.0010(8) -0.0076(9) 0.0044(8)
C2 0.0173(11) 0.0225(11) 0.0208(11) 0.0000(9) 0.0022(9) 0.0005(8)
C9 0.0222(12) 0.0233(11) 0.0220(12) -0.0002(10) 0.0020(9) -0.0033(9)
C3 0.0227(11) 0.0218(11) 0.0205(11) -0.0002(9) 0.0034(9) 0.0000(9)
C12 0.0260(11) 0.0232(11) 0.0198(11) -0.0048(9) 0.0037(9) -0.0057(9)
C10 0.0271(12) 0.0217(11) 0.0243(12) 0.0033(10) 0.0032(10) -0.0018(9)
C14 0.0256(12) 0.0290(12) 0.0206(12) -0.0015(10) 0.0020(10) -0.0051(10)
C11 0.0243(12) 0.0229(11) 0.0214(11) -0.0004(10) 0.0034(9) -0.0046(9)
C13 0.0238(11) 0.0231(11) 0.0234(12) -0.0004(10) 0.0053(9) -0.0039(9)
C4 0.0219(11) 0.0246(11) 0.0230(11) 0.0034(10) 0.0056(9) 0.0005(9)
C5 0.0251(11) 0.0249(11) 0.0184(11) 0.0020(10) -0.0006(9) 0.0009(9)
C7 0.0206(11) 0.0262(12) 0.0260(13) -0.0005(10) 0.0024(9) -0.0013(9)
C8 0.0220(11) 0.0205(11) 0.0250(12) -0.0009(10) 0.0019(9) -0.0021(9)
C19 0.0249(12) 0.0200(11) 0.0306(13) 0.0002(10) 0.0043(10) 0.0014(9)
C1 0.0226(11) 0.0188(10) 0.0223(11) 0.0000(9) 0.0028(9) 0.0000(9)
C20 0.0294(13) 0.0247(12) 0.0329(13) 0.0025(10) 0.0097(11) 0.0019(10)
C6 0.0230(12) 0.0285(12) 0.0220(12) 0.0002(10) -0.0023(10) -0.0008(9)
C16 0.0291(12) 0.0227(11) 0.0279(13) -0.0027(10) 0.0046(10) -0.0014(10)
C29 0.0291(12) 0.0351(13) 0.0201(12) 0.0031(10) -0.0005(10) 0.0002(10)
C21 0.0269(12) 0.0231(12) 0.0370(14) -0.0044(10) 0.0098(11) 0.0002(10)
C18 0.0248(12) 0.0314(12) 0.0300(13) 0.0073(10) 0.0047(10) -0.0015(10)
C15 0.0334(13) 0.0267(12) 0.0239(12) -0.0080(10) 0.0016(10) -0.0035(10)
C25 0.0262(12) 0.0299(13) 0.0359(14) -0.0015(11) 0.0069(11) -0.0017(10)
C30 0.0306(13) 0.0368(14) 0.0249(13) 0.0073(11) 0.0040(10) 0.0031(11)
C24 0.0257(12) 0.0295(12) 0.0277(13) -0.0028(11) 0.0059(10) -0.0001(10)
N1 0.0354(15) 0.0663(18) 0.0491(17) -0.0038(14) 0.0011(12) -0.0006(13)
C17 0.0275(12) 0.0244(12) 0.0348(14) -0.0036(11) -0.0002(11) -0.0050(10)
C31 0.0325(14) 0.0451(15) 0.0276(13) 0.0066(12) 0.0095(11) -0.0057(12)
C23 0.0284(13) 0.0389(15) 0.0558(18) -0.0044(14) 0.0156(13) -0.0029(12)
C26 0.0432(15) 0.0279(13) 0.0406(15) 0.0021(12) 0.0124(13) -0.0011(11)
C34 0.0451(16) 0.0521(17) 0.0264(14) 0.0003(13) 0.0098(12) -0.0005(14)
C40 0.0336(16) 0.0533(17) 0.0313(15) 0.0026(13) 0.0031(12) 0.0048(13)
C22 0.0294(14) 0.0503(17) 0.0389(16) 0.0039(14) 0.0035(12) 0.0061(12)
C35 0.0519(18) 0.069(2) 0.0332(16) 0.0045(15) 0.0157(14) -0.0009(16)
C33 0.058(2) 0.0414(16) 0.0471(18) 0.0064(14) 0.0146(15) -0.0014(15)
C32 0.0379(17) 0.076(2) 0.0444(18) 0.0053(19) 0.0032(14) -0.0130(17)
C27 0.060(2) 0.0375(17) 0.081(3) -0.0005(17) 0.0177(19) 0.0166(15)
C28 0.078(2) 0.0364(16) 0.056(2) -0.0118(15) 0.0058(18) -0.0021(16)
C39 0.0431(18) 0.077(3) 0.067(2) 0.000(2) 0.0131(17) -0.0118(18)
C36 0.073(3) 0.093(3) 0.046(2) 0.016(2) 0.0289(19) 0.025(2)
C37 0.079(3) 0.160(6) 0.074(3) 0.016(3) 0.048(3) 0.036(3)
C38 0.164(6) 0.069(3) 0.139(5) 0.009(4) 0.084(5) 0.034(4)

loop_
_atom_type_symbol
_atom_type_description
_atom_type_scat_dispersion_real
_atom_type_scat_dispersion_imag
_atom_type_scat_source
C C 0.0181 0.0091 'International Tables Vol C Tables 4.2.6.8 and 6.1.1.4'
H H 0.0000 0.0000 'International Tables Vol C Tables 4.2.6.8 and 6.1.1.4'
N N 0.0311 0.0180 'International Tables Vol C Tables 4.2.6.8 and 6.1.1.4'
O O 0.0492 0.0322 'International Tables Vol C Tables 4.2.6.8 and 6.1.1.4'

loop_
_geom_angle_atom_site_label_1
_geom_angle_atom_site_label_2
_geom_angle_atom_site_label_3
_geom_angle
_geom_angle_site_symmetry_1
_geom_angle_site_symmetry_3
_geom_angle_publ_flag
C4 O1 H1 109.5 . . ?
C13 O4 H4 109.5 . . ?
C14 O5 H5 109.5 . . ?
O3 C2 C3 121.5(2) . . ?
O3 C2 C1 119.3(2) . . ?
C3 C2 C1 119.18(19) . . ?
O6 C9 C5 121.7(2) . . ?
O6 C9 C1 123.1(2) . . ?
C1 C9 C5 114.53(19) . . ?
C10 C3 C2 123.7(2) . . ?
C4 C3 C2 117.8(2) . . ?
C4 C3 C10 117.3(2) . . ?
C11 C12 H12 119.8 . . ?
C13 C12 H12 119.8 . . ?
C13 C12 C11 120.4(2) . . ?
O2 C10 C3 118.0(2) . . ?
O2 C10 C11 115.6(2) . . ?
C3 C10 C11 126.2(2) . . ?
O5 C14 C13 116.1(2) . . ?
O5 C14 C15 123.7(2) . . ?
C15 C14 C13 120.2(2) . . ?
C12 C11 C10 123.0(2) . . ?
C16 C11 C12 119.2(2) . . ?
C16 C11 C10 117.6(2) . . ?
O4 C13 C12 119.2(2) . . ?
O4 C13 C14 121.0(2) . . ?
C12 C13 C14 119.8(2) . . ?
O1 C4 C3 121.7(2) . . ?
O1 C4 C5 115.6(2) . . ?
C3 C4 C5 122.8(2) . . ?
C9 C5 C6 102.82(19) . . ?
C9 C5 C29 112.6(2) . . ?
C4 C5 C9 110.82(19) . . ?
C4 C5 C6 109.03(19) . . ?
C4 C5 C29 111.6(2) . . ?
C29 C5 C6 109.67(19) . . ?
C8 C7 H7 104.2 . . ?
C6 C7 H7 104.2 . . ?
C6 C7 C8 113.28(19) . . ?
C24 C7 H7 104.2 . . ?
C24 C7 C8 116.19(19) . . ?
C24 C7 C6 113.0(2) . . ?
C7 C8 C1 111.89(18) . . ?
C18 C8 C7 111.05(19) . . ?
C18 C8 C1 111.23(18) . . ?
C18 C8 C17 106.7(2) . . ?
C17 C8 C7 107.39(18) . . ?
C17 C8 C1 108.37(18) . . ?
H19A C19 H19B 107.9 . . ?
C1 C19 H19A 109.2 . . ?
C1 C19 H19B 109.2 . . ?
C20 C19 H19A 109.2 . . ?
C20 C19 H19B 109.2 . . ?
C20 C19 C1 112.03(19) . . ?
C2 C1 C8 111.28(18) . . ?
C2 C1 C19 107.33(18) . . ?
C9 C1 C2 110.89(18) . . ?
C9 C1 C8 104.67(17) . . ?
C9 C1 C19 109.61(19) . . ?
C19 C1 C8 113.11(18) . . ?
C19 C20 H20 116.3 . . ?
C21 C20 C19 127.5(2) . . ?
C21 C20 H20 116.3 . . ?
C5 C6 H6A 108.5 . . ?
C5 C6 H6B 108.5 . . ?
C7 C6 C5 115.17(19) . . ?
C7 C6 H6A 108.5 . . ?
C7 C6 H6B 108.5 . . ?
H6A C6 H6B 107.5 . . ?
C11 C16 H16 119.9 . . ?
C15 C16 C11 120.2(2) . . ?
C15 C16 H16 119.9 . . ?
C5 C29 H29A 108.2 . . ?
C5 C29 H29B 108.2 . . ?
C5 C29 C30 116.4(2) . . ?
H29A C29 H29B 107.3 . . ?
C30 C29 H29A 108.2 . . ?
C30 C29 H29B 108.2 . . ?
C20 C21 C23 120.8(2) . . ?
C20 C21 C22 125.0(2) . . ?
C22 C21 C23 114.2(2) . . ?
C8 C18 H18A 109.5 . . ?
C8 C18 H18B 109.5 . . ?
C8 C18 H18C 109.5 . . ?
H18A C18 H18B 109.5 . . ?
H18A C18 H18C 109.5 . . ?
H18B C18 H18C 109.5 . . ?
C14 C15 C16 120.1(2) . . ?
C14 C15 H15 120.0 . . ?
C16 C15 H15 120.0 . . ?
C24 C25 H25 116.4 . . ?
C26 C25 H25 116.4 . . ?
C26 C25 C24 127.2(3) . . ?
C29 C30 H30 107.5 . . ?
C29 C30 C34 108.3(2) . . ?
C31 C30 C29 114.1(2) . . ?
C31 C30 H30 107.5 . . ?
C31 C30 C34 111.7(2) . . ?
C34 C30 H30 107.5 . . ?
C7 C24 H24A 109.2 . . ?
C7 C24 H24B 109.2 . . ?
C25 C24 C7 111.9(2) . . ?
C25 C24 H24A 109.2 . . ?
C25 C24 H24B 109.2 . . ?
H24A C24 H24B 107.9 . . ?
C8 C17 H17A 109.5 . . ?
C8 C17 H17B 109.5 . . ?
C8 C17 H17C 109.5 . . ?
H17A C17 H17B 109.5 . . ?
H17A C17 H17C 109.5 . . ?
H17B C17 H17C 109.5 . . ?
C33 C31 C30 118.4(2) . . ?
C32 C31 C30 121.0(3) . . ?
C32 C31 C33 120.6(3) . . ?
C21 C23 H23A 109.5 . . ?
C21 C23 H23B 109.5 . . ?
C21 C23 H23C 109.5 . . ?
H23A C23 H23B 109.5 . . ?
H23A C23 H23C 109.5 . . ?
H23B C23 H23C 109.5 . . ?
C25 C26 C27 120.6(3) . . ?
C25 C26 C28 123.7(3) . . ?
C28 C26 C27 115.5(3) . . ?
C30 C34 H34A 108.9 . . ?
C30 C34 H34B 108.9 . . ?
H34A C34 H34B 107.7 . . ?
C35 C34 C30 113.5(2) . . ?
C35 C34 H34A 108.9 . . ?
C35 C34 H34B 108.9 . . ?
N1 C40 C39 179.6(4) . . ?
C21 C22 H22A 109.5 . . ?
C21 C22 H22B 109.5 . . ?
C21 C22 H22C 109.5 . . ?
H22A C22 H22B 109.5 . . ?
H22A C22 H22C 109.5 . . ?
H22B C22 H22C 109.5 . . ?
C34 C35 H35 116.8 . . ?
C36 C35 C34 126.5(4) . . ?
C36 C35 H35 116.8 . . ?
C31 C33 H33A 109.5 . . ?
C31 C33 H33B 109.5 . . ?
C31 C33 H33C 109.5 . . ?
H33A C33 H33B 109.5 . . ?
H33A C33 H33C 109.5 . . ?
H33B C33 H33C 109.5 . . ?
C31 C32 H32A 116(2) . . ?
C31 C32 H32B 124(2) . . ?
H32A C32 H32B 119(3) . . ?
C26 C27 H27A 109.5 . . ?
C26 C27 H27B 109.5 . . ?
C26 C27 H27C 109.5 . . ?
H27A C27 H27B 109.5 . . ?
H27A C27 H27C 109.5 . . ?
H27B C27 H27C 109.5 . . ?
C26 C28 H28A 109.5 . . ?
C26 C28 H28B 109.5 . . ?
C26 C28 H28C 109.5 . . ?
H28A C28 H28B 109.5 . . ?
H28A C28 H28C 109.5 . . ?
H28B C28 H28C 109.5 . . ?
C40 C39 H39A 109.5 . . ?
C40 C39 H39B 109.5 . . ?
C40 C39 H39C 109.5 . . ?
H39A C39 H39B 109.5 . . ?
H39A C39 H39C 109.5 . . ?
H39B C39 H39C 109.5 . . ?
C35 C36 C37 121.2(5) . . ?
C35 C36 C38 123.5(4) . . ?
C38 C36 C37 115.3(4) . . ?
C36 C37 H37A 109.5 . . ?
C36 C37 H37B 109.5 . . ?
C36 C37 H37C 109.5 . . ?
H37A C37 H37B 109.5 . . ?
H37A C37 H37C 109.5 . . ?
H37B C37 H37C 109.5 . . ?
C36 C38 H38A 109.5 . . ?
C36 C38 H38B 109.5 . . ?
C36 C38 H38C 109.5 . . ?
H38A C38 H38B 109.5 . . ?
H38A C38 H38C 109.5 . . ?
H38B C38 H38C 109.5 . . ?

loop_
_geom_bond_atom_site_label_1
_geom_bond_atom_site_label_2
_geom_bond_distance
_geom_bond_site_symmetry_2
_geom_bond_publ_flag
O3 C2 1.231(3) . ?
O6 C9 1.212(3) . ?
O1 H1 0.8400 . ?
O1 C4 1.281(3) . ?
O4 H4 0.8400 . ?
O4 C13 1.365(3) . ?
O5 H5 0.8400 . ?
O5 C14 1.364(3) . ?
O2 C10 1.285(3) . ?
C2 C3 1.463(3) . ?
C2 C1 1.546(3) . ?
C9 C5 1.519(3) . ?
C9 C1 1.518(3) . ?
C3 C10 1.442(3) . ?
C3 C4 1.410(3) . ?
C12 H12 0.9500 . ?
C12 C11 1.401(3) . ?
C12 C13 1.377(3) . ?
C10 C11 1.470(3) . ?
C14 C13 1.403(3) . ?
C14 C15 1.383(4) . ?
C11 C16 1.401(3) . ?
C4 C5 1.512(3) . ?
C5 C6 1.566(3) . ?
C5 C29 1.536(3) . ?
C7 H7 1.0000 . ?
C7 C8 1.568(3) . ?
C7 C6 1.543(3) . ?
C7 C24 1.536(3) . ?
C8 C1 1.612(3) . ?
C8 C18 1.527(3) . ?
C8 C17 1.549(3) . ?
C19 H19A 0.9900 . ?
C19 H19B 0.9900 . ?
C19 C1 1.552(3) . ?
C19 C20 1.504(3) . ?
C20 H20 0.9500 . ?
C20 C21 1.334(4) . ?
C6 H6A 0.9900 . ?
C6 H6B 0.9900 . ?
C16 H16 0.9500 . ?
C16 C15 1.385(4) . ?
C29 H29A 0.9900 . ?
C29 H29B 0.9900 . ?
C29 C30 1.543(4) . ?
C21 C23 1.501(4) . ?
C21 C22 1.496(4) . ?
C18 H18A 0.9800 . ?
C18 H18B 0.9800 . ?
C18 H18C 0.9800 . ?
C15 H15 0.9500 . ?
C25 H25 0.9500 . ?
C25 C24 1.506(3) . ?
C25 C26 1.328(4) . ?
C30 H30 1.0000 . ?
C30 C31 1.514(4) . ?
C30 C34 1.551(4) . ?
C24 H24A 0.9900 . ?
C24 H24B 0.9900 . ?
N1 C40 1.129(4) . ?
C17 H17A 0.9800 . ?
C17 H17B 0.9800 . ?
C17 H17C 0.9800 . ?
C31 C33 1.504(4) . ?
C31 C32 1.323(4) . ?
C23 H23A 0.9800 . ?
C23 H23B 0.9800 . ?
C23 H23C 0.9800 . ?
C26 C27 1.505(4) . ?
C26 C28 1.488(4) . ?
C34 H34A 0.9900 . ?
C34 H34B 0.9900 . ?
C34 C35 1.492(4) . ?
C40 C39 1.448(5) . ?
C22 H22A 0.9800 . ?
C22 H22B 0.9800 . ?
C22 H22C 0.9800 . ?
C35 H35 0.9500 . ?
C35 C36 1.330(5) . ?
C33 H33A 0.9800 . ?
C33 H33B 0.9800 . ?
C33 H33C 0.9800 . ?
C32 H32A 1.04(4) . ?
C32 H32B 1.05(4) . ?
C27 H27A 0.9800 . ?
C27 H27B 0.9800 . ?
C27 H27C 0.9800 . ?
C28 H28A 0.9800 . ?
C28 H28B 0.9800 . ?
C28 H28C 0.9800 . ?
C39 H39A 0.9800 . ?
C39 H39B 0.9800 . ?
C39 H39C 0.9800 . ?
C36 C37 1.507(6) . ?
C36 C38 1.496(7) . ?
C37 H37A 0.9800 . ?
C37 H37B 0.9800 . ?
C37 H37C 0.9800 . ?
C38 H38A 0.9800 . ?
C38 H38B 0.9800 . ?
C38 H38C 0.9800 . ?
